data_7012511
loop_
_publ_author_name
'Yang, Chang-Tong'
'Moubaraki, Boujemaa'
'Murray, Keith S.'
'Vittal, Jagadese J.'

_publ_section_title
;
 Synthesis, characterization and properties of ternary copper(ii)
 complexes containing reduced Schiff base N-(2-hydroxybenzyl)-\a-amino
 acids and 1,10-phenanthrolineElectronic supplementary information
 (ESI) available: ESI-MS and UV titration data. See
 http://www.rsc.org/suppdata/dt/b2/b211496h/
;
_journal_issue 5
_journal_name_full 'Dalton Transactions'
_journal_page_first 880
_journal_paper_doi 10.1039/b211496h
_journal_year 2003
_chemical_formula_sum 'C22 H21.25 Cl Cu N3 O7.625'
_chemical_formula_weight 548.7
_space_group_IT_number 1
_symmetry_cell_setting triclinic
_symmetry_space_group_name_Hall 'P 1'
_symmetry_space_group_name_H-M 'P 1'
_atom_sites_solution_hydrogens geom
_atom_sites_solution_primary direct
_atom_sites_solution_secondary difmap
_audit_creation_method SHELXL-97
_cell_angle_alpha 96.655(1)
_cell_angle_beta 97.344(2)
_cell_angle_gamma 90.346(1)
_cell_formula_units_Z 2
_cell_length_a 7.8926(5)
_cell_length_b 10.1888(7)
_cell_length_c 14.0856(9)
_cell_measurement_reflns_used 3170
_cell_measurement_temperature 223(2)
_cell_measurement_theta_max 23.0
_cell_measurement_theta_min 2.35
_cell_volume 1115.60(13)
_computing_cell_refinement 'Bruker AXS, SAINT'
_computing_data_collection 'Bruker AXS, SMART'
_computing_data_reduction 'Bruker AXS, SAINT'
_computing_molecular_graphics 'Bruker AXS, SHELXTL'
_computing_publication_material 'Bruker AXS, SHELXTL'
_computing_structure_refinement 'SHELXL-97 (Sheldrick, 1997)'
_computing_structure_solution 'SHELXS-97 (Sheldrick, 1990)'
_diffrn_ambient_temperature 223(2)
_diffrn_measured_fraction_theta_full 1.000
_diffrn_measured_fraction_theta_max 1.000
_diffrn_measurement_method '\w scans'
_diffrn_radiation_monochromator graphite
_diffrn_radiation_source 'fine-focus sealed tube'
_diffrn_radiation_type MoK\a
_diffrn_radiation_wavelength 0.71073
_diffrn_reflns_av_R_equivalents 0.0419
_diffrn_reflns_av_sigmaI/netI 0.0775
_diffrn_reflns_limit_h_max 9
_diffrn_reflns_limit_h_min -9
_diffrn_reflns_limit_k_max 12
_diffrn_reflns_limit_k_min -12
_diffrn_reflns_limit_l_max 16
_diffrn_reflns_limit_l_min -16
_diffrn_reflns_number 9355
_diffrn_reflns_theta_full 25.00
_diffrn_reflns_theta_max 25.00
_diffrn_reflns_theta_min 2.01
_exptl_absorpt_coefficient_mu 1.153
_exptl_absorpt_correction_T_max 0.8812
_exptl_absorpt_correction_T_min 0.7200
_exptl_absorpt_correction_type 'sadabs (Sheldrick, 1996)'
_exptl_crystal_colour green
_exptl_crystal_density_diffrn 1.633
_exptl_crystal_density_meas ?
_exptl_crystal_density_method .
_exptl_crystal_description 'rectangular shape, cut'
_exptl_crystal_F_000 563
_exptl_crystal_size_max 0.24
_exptl_crystal_size_mid 0.16
_exptl_crystal_size_min 0.12
_refine_diff_density_max 0.610
_refine_diff_density_min -0.370
_refine_diff_density_rms 0.070
_refine_ls_abs_structure_details 'Flack H D (1983), Acta Cryst. A39, 876-881'
_refine_ls_abs_structure_Flack 0.04(13)
_refine_ls_extinction_method none
_refine_ls_goodness_of_fit_ref 0.997
_refine_ls_hydrogen_treatment mixed
_refine_ls_matrix_type full
_refine_ls_number_parameters 636
_refine_ls_number_reflns 7609
_refine_ls_number_restraints 70
_refine_ls_restrained_S_all 11.338
_refine_ls_R_factor_all 0.0523
_refine_ls_R_factor_gt 0.0435
_refine_ls_shift/su_max 0.000
_refine_ls_shift/su_mean 0.000
_refine_ls_structure_factor_coef Fsqd
_refine_ls_weighting_details 'calc w=1/[\s^2^(Fo^2^)+(0.0370P)^2^+0.0000P] where P=(Fo^2^+2Fc^2^)/3'
_refine_ls_weighting_scheme calc
_refine_ls_wR_factor_gt 0.0869
_refine_ls_wR_factor_ref 0.0945
_reflns_number_gt 6543
_reflns_number_total 7609
_reflns_threshold_expression >2sigma(I)
_cod_data_source_file b211496h.txt
_cod_data_source_block compound_5
_cod_original_cell_volume 1115.6(1)
_cod_original_sg_symbol_H-M P1
_cod_database_code 7012511

loop_
_symmetry_equiv_pos_as_xyz
'x, y, z'

loop_
_atom_site_label
_atom_site_type_symbol
_atom_site_fract_x
_atom_site_fract_y
_atom_site_fract_z
_atom_site_U_iso_or_equiv
_atom_site_adp_type
_atom_site_occupancy
_atom_site_symmetry_multiplicity
_atom_site_calc_flag
_atom_site_refinement_flags
_atom_site_disorder_assembly
_atom_site_disorder_group
Cu1 Cu 0.2341(7) 0.3029(6) 0.4451(5) 0.0278(19) Uani 1 1 d . . .
O1 O 0.497(6) 0.472(4) 0.525(3) 0.041(11) Uani 1 1 d . . .
H1A H 0.4855 0.5516 0.5368 0.062 Uiso 1 1 calc R . .
O2 O 0.298(5) 0.282(4) 0.317(3) 0.030(9) Uani 1 1 d . . .
O3 O 0.427(5) 0.145(4) 0.214(3) 0.032(10) Uani 1 1 d . . .
N1 N 0.398(6) 0.155(4) 0.466(3) 0.024(11) Uani 1 1 d . . .
H1 H 0.3597 0.1019 0.5065 0.029 Uiso 1 1 calc R . .
N2 N 0.160(6) 0.339(4) 0.577(3) 0.027(11) Uani 1 1 d . . .
N3 N 0.122(6) 0.475(4) 0.427(3) 0.025(11) Uani 1 1 d . . .
C1 C 0.539(7) 0.419(6) 0.610(5) 0.033(15) Uani 1 1 d . . .
C2 C 0.539(9) 0.492(7) 0.699(5) 0.036(18) Uani 1 1 d . . .
H2 H 0.5116 0.5808 0.7043 0.044 Uiso 1 1 calc R . .
C3 C 0.579(9) 0.430(7) 0.780(5) 0.039(17) Uani 1 1 d . . .
H3 H 0.5744 0.4777 0.8405 0.047 Uiso 1 1 calc R . .
C4 C 0.624(9) 0.301(7) 0.776(5) 0.042(17) Uani 1 1 d . . .
H4B H 0.6533 0.2619 0.8325 0.051 Uiso 1 1 calc R . .
C5 C 0.626(8) 0.228(6) 0.686(5) 0.037(15) Uani 1 1 d . . .
H5 H 0.6584 0.1406 0.6816 0.045 Uiso 1 1 calc R . .
C6 C 0.581(7) 0.285(6) 0.602(4) 0.030(14) Uani 1 1 d . . .
C7 C 0.576(7) 0.206(6) 0.506(4) 0.030(14) Uani 1 1 d . . .
H7A H 0.6516 0.1315 0.5113 0.036 Uiso 1 1 calc R . .
H7B H 0.6177 0.2601 0.4609 0.036 Uiso 1 1 calc R . .
C8 C 0.401(7) 0.079(5) 0.369(4) 0.024(13) Uani 1 1 d . . .
H8 H 0.5128 0.0382 0.3667 0.029 Uiso 1 1 calc R . .
C9 C 0.376(7) 0.175(6) 0.293(4) 0.029(14) Uani 1 1 d . . .
C10 C 0.263(8) -0.030(6) 0.349(5) 0.036(15) Uani 1 1 d . . .
H10A H 0.2905 -0.0966 0.3909 0.053 Uiso 1 1 calc R . .
H10B H 0.2559 -0.0684 0.2831 0.053 Uiso 1 1 calc R . .
H10C H 0.1545 0.0074 0.3604 0.053 Uiso 1 1 calc R . .
C11 C 0.182(8) 0.270(6) 0.651(5) 0.039(16) Uani 1 1 d . . .
H11 H 0.2406 0.1909 0.6443 0.047 Uiso 1 1 calc R . .
C12 C 0.123(9) 0.310(7) 0.738(5) 0.048(18) Uani 1 1 d . . .
H12 H 0.1425 0.2596 0.7893 0.058 Uiso 1 1 calc R . .
C13 C 0.037(10) 0.424(8) 0.747(5) 0.04(2) Uani 1 1 d . . .
H13 H -0.0045 0.4514 0.8053 0.054 Uiso 1 1 calc R . .
C14 C 0.008(9) 0.502(7) 0.671(5) 0.041(19) Uani 1 1 d . . .
C15 C -0.080(9) 0.623(7) 0.674(6) 0.050(19) Uani 1 1 d . . .
H15 H -0.1270 0.6540 0.7294 0.060 Uiso 1 1 calc R . .
C16 C -0.096(9) 0.694(7) 0.598(6) 0.050(19) Uani 1 1 d . . .
H16 H -0.1529 0.7742 0.6028 0.060 Uiso 1 1 calc R . .
C17 C -0.030(8) 0.649(6) 0.512(5) 0.037(15) Uani 1 1 d . . .
C18 C -0.040(8) 0.716(6) 0.432(5) 0.046(18) Uani 1 1 d . . .
H18 H -0.0920 0.7978 0.4336 0.055 Uiso 1 1 calc R . .
C19 C 0.026(9) 0.665(6) 0.351(5) 0.043(17) Uani 1 1 d . . .
H19 H 0.0177 0.7098 0.2971 0.052 Uiso 1 1 calc R . .
C20 C 0.108(7) 0.541(6) 0.352(4) 0.033(15) Uani 1 1 d . . .
H20 H 0.1543 0.5064 0.2971 0.040 Uiso 1 1 calc R . .
C21 C 0.053(7) 0.527(6) 0.507(4) 0.029(14) Uani 1 1 d . . .
C22 C 0.074(8) 0.454(6) 0.587(5) 0.030(14) Uani 1 1 d . . .
Cu2 Cu 0.6696(8) 0.0286(6) 0.1773(5) 0.0281(19) Uani 1 1 d . . .
O4 O 0.910(6) -0.135(4) 0.097(3) 0.046(12) Uani 1 1 d . . .
H4A H 0.8485 -0.2015 0.0850 0.069 Uiso 1 1 calc R . .
O5 O 0.793(5) 0.046(4) 0.307(3) 0.029(9) Uani 1 1 d . . .
O6 O 0.965(5) 0.182(4) 0.412(3) 0.034(10) Uani 1 1 d . . .
N4 N 0.830(6) 0.178(4) 0.161(3) 0.026(11) Uani 1 1 d . . .
H4 H 0.7747 0.2323 0.1205 0.031 Uiso 1 1 calc R . .
N5 N 0.541(6) -0.008(5) 0.045(3) 0.030(12) Uani 1 1 d . . .
N6 N 0.567(6) -0.147(5) 0.192(3) 0.029(11) Uani 1 1 d . . .
C23 C 0.915(8) -0.077(6) 0.014(4) 0.033(15) Uani 1 1 d . . .
C24 C 0.875(9) -0.148(7) -0.077(5) 0.040(18) Uani 1 1 d . . .
H24 H 0.8479 -0.2378 -0.0837 0.048 Uiso 1 1 calc R . .
C25 C 0.876(9) -0.080(7) -0.156(5) 0.05(2) Uani 1 1 d . . .
H25 H 0.8438 -0.1245 -0.2177 0.054 Uiso 1 1 calc R . .
C26 C 0.924(9) 0.051(7) -0.147(5) 0.042(16) Uani 1 1 d . . .
H26 H 0.9296 0.0934 -0.2013 0.050 Uiso 1 1 calc R . .
C27 C 0.964(8) 0.118(6) -0.056(4) 0.035(15) Uani 1 1 d . . .
H27 H 0.9955 0.2073 -0.0497 0.043 Uiso 1 1 calc R . .
C28 C 0.957(7) 0.055(6) 0.026(4) 0.030(14) Uani 1 1 d . . .
C29 C 0.991(7) 0.130(6) 0.123(4) 0.028(13) Uani 1 1 d . . .
H29A H 1.0655 0.2055 0.1207 0.033 Uiso 1 1 calc R . .
H29B H 1.0500 0.0742 0.1674 0.033 Uiso 1 1 calc R . .
C30 C 0.871(7) 0.251(5) 0.258(4) 0.024(13) Uani 1 1 d . . .
H30 H 0.9849 0.2927 0.2617 0.029 Uiso 1 1 calc R . .
C31 C 0.879(7) 0.154(6) 0.331(4) 0.028(14) Uani 1 1 d . . .
C32 C 0.743(8) 0.360(5) 0.279(4) 0.031(14) Uani 1 1 d . . .
H32A H 0.7540 0.4280 0.2379 0.046 Uiso 1 1 calc R . .
H32B H 0.7664 0.3968 0.3449 0.046 Uiso 1 1 calc R . .
H32C H 0.6294 0.3229 0.2661 0.046 Uiso 1 1 calc R . .
C33 C 0.524(8) 0.064(6) -0.028(5) 0.038(15) Uani 1 1 d . . .
H33 H 0.5783 0.1466 -0.0191 0.045 Uiso 1 1 calc R . .
C34 C 0.429(9) 0.024(7) -0.116(5) 0.045(17) Uani 1 1 d . . .
H34 H 0.4186 0.0789 -0.1651 0.054 Uiso 1 1 calc R . .
C35 C 0.352(9) -0.099(8) -0.130(6) 0.05(2) Uani 1 1 d . . .
H35 H 0.2921 -0.1297 -0.1901 0.060 Uiso 1 1 calc R . .
C36 C 0.364(9) -0.177(8) -0.057(5) 0.041(19) Uani 1 1 d . . .
C37 C 0.286(9) -0.306(7) -0.065(5) 0.05(2) Uani 1 1 d . . .
H37 H 0.2249 -0.3414 -0.1233 0.063 Uiso 1 1 calc R . .
C38 C 0.301(9) -0.377(7) 0.009(6) 0.06(2) Uani 1 1 d . . .
H38 H 0.2487 -0.4601 0.0018 0.067 Uiso 1 1 calc R . .
C39 C 0.395(8) -0.328(7) 0.101(5) 0.041(16) Uani 1 1 d . . .
C40 C 0.416(9) -0.395(7) 0.183(6) 0.050(19) Uani 1 1 d . . .
H40 H 0.3662 -0.4781 0.1808 0.060 Uiso 1 1 calc R . .
C41 C 0.508(9) -0.339(6) 0.265(5) 0.042(17) Uani 1 1 d . . .
H41 H 0.5207 -0.3836 0.3195 0.050 Uiso 1 1 calc R . .
C42 C 0.583(8) -0.215(6) 0.268(5) 0.037(16) Uani 1 1 d . . .
H42 H 0.6475 -0.1780 0.3244 0.045 Uiso 1 1 calc R . .
C43 C 0.475(7) -0.204(6) 0.110(4) 0.030(14) Uani 1 1 d . . .
C44 C 0.458(8) -0.127(6) 0.031(4) 0.032(15) Uani 1 1 d . . .
Cl1 Cl 0.449(2) 0.8447(15) 0.5889(12) 0.042(4) Uani 1 1 d D . .
O7 O 0.545(7) 0.831(5) 0.678(3) 0.066(15) Uani 1 1 d D . .
O8 O 0.368(7) 0.724(4) 0.549(5) 0.09(2) Uani 1 1 d D . .
O9 O 0.558(7) 0.884(6) 0.524(4) 0.080(19) Uani 1 1 d D . .
O10 O 0.323(6) 0.943(4) 0.598(4) 0.057(14) Uani 1 1 d D . .
Cl2 Cl 0.849(2) 0.4922(14) 0.0444(11) 0.035(4) Uani 1 1 d D . .
O11 O 0.788(8) 0.614(5) 0.086(5) 0.10(2) Uani 1 1 d D . .
O12 O 0.984(7) 0.459(6) 0.112(4) 0.079(18) Uani 1 1 d D . .
O13 O 0.714(6) 0.395(4) 0.032(3) 0.048(12) Uani 1 1 d D . .
O14 O 0.905(7) 0.507(6) -0.045(3) 0.076(18) Uani 1 1 d D . .
O15 O 0.954(12) 0.018(8) 0.568(6) 0.12(3) Uani 1 1 d D . .
H15A H 0.94(10) -0.07(3) 0.53(3) 0.050 Uiso 1 1 d D . .
H15B H 0.97(9) 0.06(5) 0.51(3) 0.050 Uiso 1 1 d D . .
O16 O 0.36(3) -0.69(3) 0.058(18) 0.08(7) Uiso 0.25 1 d P . .

loop_
_atom_site_aniso_label
_atom_site_aniso_U_11
_atom_site_aniso_U_22
_atom_site_aniso_U_33
_atom_site_aniso_U_23
_atom_site_aniso_U_13
_atom_site_aniso_U_12
Cu1 0.031(4) 0.027(4) 0.026(4) 0.001(3) 0.008(3) 0.006(3)
O1 0.06(3) 0.03(3) 0.04(3) 0.01(2) 0.00(2) 0.00(2)
O2 0.03(2) 0.03(2) 0.02(2) 0.001(17) 0.001(18) 0.002(19)
O3 0.03(2) 0.04(3) 0.03(2) 0.002(19) 0.009(19) 0.01(2)
N1 0.03(3) 0.02(3) 0.03(3) 0.01(2) 0.00(2) 0.00(2)
N2 0.03(3) 0.03(3) 0.02(3) 0.00(2) 0.01(2) 0.00(2)
N3 0.03(3) 0.02(3) 0.02(3) 0.00(2) 0.00(2) 0.00(2)
C1 0.02(3) 0.03(4) 0.05(4) 0.02(3) 0.00(3) 0.00(3)
C2 0.04(4) 0.02(4) 0.04(4) -0.01(3) -0.01(3) 0.00(3)
C3 0.04(4) 0.05(5) 0.03(4) 0.00(3) 0.00(3) 0.00(3)
C4 0.05(4) 0.05(5) 0.03(4) 0.01(3) 0.00(3) 0.00(3)
C5 0.04(4) 0.03(4) 0.05(4) 0.01(3) 0.00(3) 0.00(3)
C6 0.03(3) 0.03(3) 0.03(4) 0.01(3) 0.00(3) 0.00(3)
C7 0.03(3) 0.03(3) 0.03(3) 0.01(3) 0.00(3) 0.01(3)
C8 0.03(3) 0.03(3) 0.02(3) 0.00(2) 0.00(2) 0.01(3)
C9 0.02(3) 0.03(3) 0.04(4) -0.01(3) 0.01(3) 0.00(3)
C10 0.04(4) 0.03(3) 0.04(4) 0.00(3) 0.00(3) 0.00(3)
C11 0.04(4) 0.04(4) 0.04(4) 0.00(3) 0.02(3) 0.00(3)
C12 0.06(5) 0.05(5) 0.04(4) 0.01(3) 0.02(4) -0.01(4)
C13 0.05(5) 0.05(5) 0.03(4) -0.01(4) 0.02(3) -0.02(4)
C14 0.04(4) 0.04(4) 0.04(4) -0.01(3) 0.02(3) -0.01(3)
C15 0.05(5) 0.04(4) 0.06(5) -0.02(4) 0.03(4) 0.00(4)
C16 0.05(4) 0.03(4) 0.07(6) -0.01(4) 0.02(4) 0.01(3)
C17 0.03(4) 0.03(4) 0.05(4) 0.00(3) 0.00(3) 0.01(3)
C18 0.04(4) 0.02(4) 0.07(5) -0.01(4) 0.00(4) 0.01(3)
C19 0.05(4) 0.03(4) 0.05(4) 0.00(3) -0.02(3) 0.00(3)
C20 0.03(4) 0.04(4) 0.03(4) 0.00(3) 0.00(3) 0.00(3)
C21 0.02(3) 0.03(3) 0.03(4) 0.00(3) -0.01(3) 0.00(3)
C22 0.03(3) 0.03(3) 0.03(4) -0.01(3) 0.01(3) 0.00(3)
Cu2 0.029(4) 0.027(4) 0.028(4) 0.002(3) 0.001(3) -0.003(3)
O4 0.06(3) 0.03(3) 0.05(3) 0.00(2) 0.02(3) 0.00(2)
O5 0.03(2) 0.02(2) 0.03(2) 0.007(18) 0.002(18) -0.002(18)
O6 0.04(3) 0.04(3) 0.03(2) 0.005(19) 0.00(2) 0.00(2)
N4 0.03(3) 0.02(3) 0.02(3) 0.00(2) 0.00(2) 0.00(2)
N5 0.03(3) 0.03(3) 0.03(3) 0.01(2) 0.01(2) 0.00(2)
N6 0.03(3) 0.03(3) 0.03(3) 0.00(2) 0.00(2) 0.00(2)
C23 0.04(4) 0.03(4) 0.03(4) 0.00(3) 0.01(3) 0.01(3)
C24 0.05(5) 0.02(4) 0.05(5) 0.01(3) 0.01(4) 0.01(3)
C25 0.05(5) 0.04(5) 0.03(4) -0.02(3) 0.00(3) 0.01(4)
C26 0.05(4) 0.04(4) 0.03(4) 0.00(3) 0.01(3) 0.01(3)
C27 0.04(4) 0.03(3) 0.03(4) 0.00(3) 0.01(3) 0.00(3)
C28 0.03(3) 0.03(3) 0.03(4) 0.00(3) 0.01(3) 0.00(3)
C29 0.03(3) 0.02(3) 0.03(3) 0.00(3) 0.01(3) 0.00(3)
C30 0.02(3) 0.02(3) 0.03(3) 0.00(2) 0.00(2) 0.00(2)
C31 0.02(3) 0.03(4) 0.04(4) 0.00(3) 0.01(3) 0.01(3)
C32 0.03(4) 0.02(3) 0.03(4) 0.00(3) 0.00(3) 0.00(3)
C33 0.03(4) 0.04(4) 0.05(4) 0.01(3) 0.00(3) 0.00(3)
C34 0.04(4) 0.06(5) 0.03(4) 0.01(3) -0.01(3) 0.00(4)
C35 0.04(5) 0.06(5) 0.04(5) -0.01(4) 0.00(4) 0.00(4)
C36 0.03(4) 0.06(5) 0.03(4) 0.00(4) 0.01(3) 0.00(4)
C37 0.06(5) 0.05(5) 0.05(5) -0.02(4) 0.00(4) -0.02(4)
C38 0.04(4) 0.04(4) 0.08(6) -0.01(4) 0.01(4) -0.02(4)
C39 0.04(4) 0.04(4) 0.05(4) 0.00(3) 0.01(3) -0.01(3)
C40 0.05(5) 0.03(4) 0.07(6) 0.01(4) 0.03(4) -0.01(3)
C41 0.05(4) 0.04(4) 0.05(4) 0.01(3) 0.01(3) 0.00(3)
C42 0.03(4) 0.04(4) 0.04(4) 0.00(3) 0.01(3) 0.00(3)
C43 0.03(3) 0.03(4) 0.03(4) 0.00(3) 0.01(3) 0.00(3)
C44 0.03(3) 0.03(4) 0.04(4) -0.01(3) 0.01(3) 0.00(3)
Cl1 0.044(10) 0.030(9) 0.049(10) 0.008(7) -0.001(8) 0.007(7)
O7 0.07(4) 0.08(4) 0.05(3) 0.01(3) 0.00(3) 0.02(3)
O8 0.06(4) 0.03(3) 0.14(6) 0.00(3) -0.04(4) 0.00(3)
O9 0.07(4) 0.09(4) 0.10(5) 0.05(4) 0.03(3) 0.02(3)
O10 0.06(3) 0.04(3) 0.08(4) 0.02(3) 0.02(3) 0.02(2)
Cl2 0.044(9) 0.029(8) 0.032(9) 0.006(6) 0.010(7) 0.000(7)
O11 0.11(5) 0.04(3) 0.16(7) -0.01(4) 0.09(5) 0.00(3)
O12 0.07(4) 0.09(5) 0.07(4) 0.04(3) -0.02(3) -0.03(3)
O13 0.06(3) 0.04(3) 0.05(3) 0.01(2) 0.00(2) -0.01(2)
O14 0.07(4) 0.12(5) 0.04(3) 0.00(3) 0.02(3) -0.03(4)
O15 0.14(7) 0.11(6) 0.14(7) 0.03(5) 0.03(6) 0.00(6)

loop_
_atom_type_symbol
_atom_type_description
_atom_type_scat_dispersion_real
_atom_type_scat_dispersion_imag
_atom_type_scat_source
Cu Cu 0.3201 1.2651 'International Tables Vol C Tables 4.2.6.8 and 6.1.1.4'
O O 0.0106 0.0060 'International Tables Vol C Tables 4.2.6.8 and 6.1.1.4'
C C 0.0033 0.0016 'International Tables Vol C Tables 4.2.6.8 and 6.1.1.4'
H H 0.0000 0.0000 'International Tables Vol C Tables 4.2.6.8 and 6.1.1.4'
N N 0.0061 0.0033 'International Tables Vol C Tables 4.2.6.8 and 6.1.1.4'
Cl Cl 0.1484 0.1585 'International Tables Vol C Tables 4.2.6.8 and 6.1.1.4'

loop_
_geom_angle_atom_site_label_1
_geom_angle_atom_site_label_2
_geom_angle_atom_site_label_3
_geom_angle
_geom_angle_site_symmetry_1
_geom_angle_site_symmetry_3
_geom_angle_publ_flag
O2 Cu1 N3 92.8(18) . . ?
O2 Cu1 N2 175.4(19) . . ?
N3 Cu1 N2 82.6(19) . . ?
O2 Cu1 N1 83.7(17) . . ?
N3 Cu1 N1 166.6(18) . . ?
N2 Cu1 N1 100.6(19) . . ?
O2 Cu1 O6 98.9(15) . 1_455 ?
N3 Cu1 O6 92.4(16) . 1_455 ?
N2 Cu1 O6 81.8(16) . 1_455 ?
N1 Cu1 O6 101.0(16) . 1_455 ?
O2 Cu1 O1 96.1(15) . . ?
N3 Cu1 O1 80.7(15) . . ?
N2 Cu1 O1 82.8(16) . . ?
N1 Cu1 O1 86.8(16) . . ?
O6 Cu1 O1 163.8(14) 1_455 . ?
C1 O1 Cu1 99(3) . . ?
C9 O2 Cu1 116(4) . . ?
C9 O3 Cu2 130(4) . . ?
C8 N1 C7 110(4) . . ?
C8 N1 Cu1 106(3) . . ?
C7 N1 Cu1 112(3) . . ?
C11 N2 C22 119(5) . . ?
C11 N2 Cu1 130(4) . . ?
C22 N2 Cu1 111(4) . . ?
C20 N3 C21 118(5) . . ?
C20 N3 Cu1 130(4) . . ?
C21 N3 Cu1 112(4) . . ?
O1 C1 C2 122(6) . . ?
O1 C1 C6 116(6) . . ?
C2 C1 C6 121(6) . . ?
C3 C2 C1 119(6) . . ?
C4 C3 C2 122(7) . . ?
C3 C4 C5 119(6) . . ?
C6 C5 C4 121(6) . . ?
C5 C6 C1 118(6) . . ?
C5 C6 C7 121(5) . . ?
C1 C6 C7 121(5) . . ?
C6 C7 N1 112(5) . . ?
N1 C8 C9 109(4) . . ?
N1 C8 C10 111(5) . . ?
C9 C8 C10 111(5) . . ?
O3 C9 O2 125(6) . . ?
O3 C9 C8 119(5) . . ?
O2 C9 C8 116(5) . . ?
N2 C11 C12 123(6) . . ?
C13 C12 C11 119(7) . . ?
C12 C13 C14 121(7) . . ?
C13 C14 C22 115(7) . . ?
C13 C14 C15 126(7) . . ?
C22 C14 C15 119(7) . . ?
C16 C15 C14 122(6) . . ?
C15 C16 C17 121(6) . . ?
C18 C17 C21 117(6) . . ?
C18 C17 C16 125(6) . . ?
C21 C17 C16 119(6) . . ?
C19 C18 C17 121(6) . . ?
C18 C19 C20 118(6) . . ?
N3 C20 C19 123(6) . . ?
N3 C21 C17 123(6) . . ?
N3 C21 C22 116(5) . . ?
C17 C21 C22 121(6) . . ?
N2 C22 C14 123(6) . . ?
N2 C22 C21 117(5) . . ?
C14 C22 C21 119(6) . . ?
O5 Cu2 N6 92.6(18) . . ?
O5 Cu2 N5 174.5(19) . . ?
N6 Cu2 N5 82(2) . . ?
O5 Cu2 N4 83.0(17) . . ?
N6 Cu2 N4 164.9(18) . . ?
N5 Cu2 N4 101.6(19) . . ?
O5 Cu2 O3 97.3(15) . . ?
N6 Cu2 O3 93.6(17) . . ?
N5 Cu2 O3 84.8(16) . . ?
N4 Cu2 O3 101.2(16) . . ?
O5 Cu2 O4 94.7(16) . . ?
N6 Cu2 O4 81.1(16) . . ?
N5 Cu2 O4 82.9(17) . . ?
N4 Cu2 O4 84.9(16) . . ?
O3 Cu2 O4 167.1(14) . . ?
C23 O4 Cu2 98(3) . . ?
C31 O5 Cu2 114(4) . . ?
C31 O6 Cu1 126(4) . 1_655 ?
C30 N4 C29 110(4) . . ?
C30 N4 Cu2 105(3) . . ?
C29 N4 Cu2 113(3) . . ?
C33 N5 C44 117(5) . . ?
C33 N5 Cu2 131(4) . . ?
C44 N5 Cu2 112(4) . . ?
C42 N6 C43 117(5) . . ?
C42 N6 Cu2 130(4) . . ?
C43 N6 Cu2 113(4) . . ?
O4 C23 C28 116(5) . . ?
O4 C23 C24 122(6) . . ?
C28 C23 C24 122(6) . . ?
C25 C24 C23 118(6) . . ?
C26 C25 C24 121(6) . . ?
C25 C26 C27 120(6) . . ?
C26 C27 C28 121(6) . . ?
C23 C28 C27 119(5) . . ?
C23 C28 C29 121(5) . . ?
C27 C28 C29 120(5) . . ?
C28 C29 N4 112(5) . . ?
N4 C30 C31 109(4) . . ?
N4 C30 C32 112(4) . . ?
C31 C30 C32 111(5) . . ?
O6 C31 O5 123(5) . . ?
O6 C31 C30 120(5) . . ?
O5 C31 C30 117(5) . . ?
N5 C33 C34 124(6) . . ?
C35 C34 C33 118(7) . . ?
C34 C35 C36 120(7) . . ?
C35 C36 C44 118(7) . . ?
C35 C36 C37 124(7) . . ?
C44 C36 C37 118(7) . . ?
C38 C37 C36 121(6) . . ?
C37 C38 C39 122(6) . . ?
C43 C39 C40 116(6) . . ?
C43 C39 C38 119(6) . . ?
C40 C39 C38 126(6) . . ?
C41 C40 C39 120(6) . . ?
C40 C41 C42 119(6) . . ?
N6 C42 C41 123(6) . . ?
N6 C43 C39 124(6) . . ?
N6 C43 C44 116(5) . . ?
C39 C43 C44 120(6) . . ?
N5 C44 C36 123(7) . . ?
N5 C44 C43 117(5) . . ?
C36 C44 C43 120(6) . . ?
O7 Cl1 O8 110(3) . . ?
O7 Cl1 O10 112(3) . . ?
O8 Cl1 O10 109(3) . . ?
O7 Cl1 O9 110(3) . . ?
O8 Cl1 O9 108(4) . . ?
O10 Cl1 O9 107(3) . . ?
O14 Cl2 O12 112(4) . . ?
O14 Cl2 O11 110(4) . . ?
O12 Cl2 O11 105(4) . . ?
O14 Cl2 O13 110(3) . . ?
O12 Cl2 O13 111(3) . . ?
O11 Cl2 O13 109(3) . . ?

loop_
_geom_bond_atom_site_label_1
_geom_bond_atom_site_label_2
_geom_bond_distance
_geom_bond_site_symmetry_2
_geom_bond_publ_flag
Cu1 O2 1.92(4) . ?
Cu1 N3 2.00(4) . ?
Cu1 N2 2.02(5) . ?
Cu1 N1 2.02(4) . ?
Cu1 O6 2.41(4) 1_455 ?
Cu1 O1 2.73(4) . ?
O1 C1 1.37(7) . ?
O2 C9 1.29(6) . ?
O3 C9 1.23(7) . ?
O3 Cu2 2.35(4) . ?
N1 C8 1.49(7) . ?
N1 C7 1.51(7) . ?
N2 C11 1.31(7) . ?
N2 C22 1.35(7) . ?
N3 C20 1.31(7) . ?
N3 C21 1.36(7) . ?
C1 C2 1.39(9) . ?
C1 C6 1.39(8) . ?
C2 C3 1.37(9) . ?
C3 C4 1.36(9) . ?
C4 C5 1.40(9) . ?
C5 C6 1.38(8) . ?
C6 C7 1.50(8) . ?
C8 C9 1.52(8) . ?
C8 C10 1.53(8) . ?
C11 C12 1.39(9) . ?
C12 C13 1.35(10) . ?
C13 C14 1.40(10) . ?
C14 C22 1.40(9) . ?
C14 C15 1.41(10) . ?
C15 C16 1.36(10) . ?
C16 C17 1.41(9) . ?
C17 C18 1.38(9) . ?
C17 C21 1.41(8) . ?
C18 C19 1.36(9) . ?
C19 C20 1.42(9) . ?
C21 C22 1.42(9) . ?
Cu2 O5 1.94(4) . ?
Cu2 N6 2.00(5) . ?
Cu2 N5 2.00(5) . ?
Cu2 N4 2.03(5) . ?
Cu2 O4 2.79(4) . ?
O4 C23 1.37(7) . ?
O5 C31 1.28(7) . ?
O6 C31 1.26(7) . ?
O6 Cu1 2.41(4) 1_655 ?
N4 C30 1.47(7) . ?
N4 C29 1.51(7) . ?
N5 C33 1.32(7) . ?
N5 C44 1.36(7) . ?
N6 C42 1.33(7) . ?
N6 C43 1.35(7) . ?
C23 C28 1.37(8) . ?
C23 C24 1.39(9) . ?
C24 C25 1.39(10) . ?
C25 C26 1.37(9) . ?
C26 C27 1.38(8) . ?
C27 C28 1.39(8) . ?
C28 C29 1.48(8) . ?
C30 C31 1.51(8) . ?
C30 C32 1.53(7) . ?
C33 C34 1.38(9) . ?
C34 C35 1.37(10) . ?
C35 C36 1.37(10) . ?
C36 C44 1.40(9) . ?
C36 C37 1.43(10) . ?
C37 C38 1.33(10) . ?
C38 C39 1.44(9) . ?
C39 C43 1.39(8) . ?
C39 C40 1.41(9) . ?
C40 C41 1.34(9) . ?
C41 C42 1.39(9) . ?
C43 C44 1.43(9) . ?
Cl1 O7 1.40(5) . ?
Cl1 O8 1.41(5) . ?
Cl1 O10 1.42(4) . ?
Cl1 O9 1.42(5) . ?
Cl2 O14 1.40(5) . ?
Cl2 O12 1.41(5) . ?
Cl2 O11 1.42(5) . ?
Cl2 O13 1.43(4) . ?
